data_7154876
loop_
_publ_author_name
'Biswas, Soumen'
'Dagar, Anuradha'
'Mobin, Shaikh M.'
'Samanta, Sampak'

_publ_section_title
;
 DABCO catalyzed domino Michael/hydroalkoxylation reaction involving
 \a-alkynyl-\b-aryl nitroolefins: excellent stereoselective access to
 dihydropyrano[3,2-c]chromenes, pyranonaphthoquinones and related
 heterocycles.
;
_journal_issue 6
_journal_name_full 'Organic &amp; biomolecular chemistry'
_journal_page_first 1940
_journal_page_last 1945
_journal_paper_doi 10.1039/c5ob02400e
_journal_volume 14
_journal_year 2016
_chemical_formula_sum 'C25 H17 N O5'
_chemical_formula_weight 411.41
_chemical_name_systematic
;
 ?
;
_space_group_IT_number 4
_symmetry_cell_setting monoclinic
_symmetry_space_group_name_Hall 'P 2yb'
_symmetry_space_group_name_H-M 'P 1 21 1'
_atom_sites_solution_hydrogens geom
_atom_sites_solution_primary direct
_atom_sites_solution_secondary difmap
_audit_creation_method SHELXL-97
_audit_update_record
;
2015-11-19 deposited with the CCDC.
2016-01-07 downloaded from the CCDC.
;
_cell_angle_alpha 90.00
_cell_angle_beta 107.598(3)
_cell_angle_gamma 90.00
_cell_formula_units_Z 4
_cell_length_a 9.1585(3)
_cell_length_b 15.4867(4)
_cell_length_c 15.0435(4)
_cell_measurement_reflns_used 6357
_cell_measurement_temperature 293(2)
_cell_measurement_theta_max 27.9480
_cell_measurement_theta_min 3.8590
_cell_volume 2033.84(11)
_computing_cell_refinement 'CrysAlis RED, Oxford Diffraction Ltd.,'
_computing_data_collection 'CrysAlis CCD, Oxford Diffraction Ltd.,'
_computing_data_reduction 'CrysAlis RED, Oxford Diffraction Ltd.,'
_computing_molecular_graphics Ortep3
_computing_publication_material Shelx97
_computing_structure_refinement 'SHELXL-2014/7 (Sheldrick, 2014)'
_computing_structure_solution 'SHELXS-97 (Sheldrick, 1997)'
_diffrn_ambient_temperature 293(2)
_diffrn_detector_area_resol_mean 15.9948
_diffrn_measured_fraction_theta_full 0.998
_diffrn_measured_fraction_theta_max 0.998
_diffrn_measurement_device_type 'OXFORD DIFFRACTION SUPER NOVA'
_diffrn_measurement_method \w/q-scan
_diffrn_radiation_monochromator graphite
_diffrn_radiation_source 'fine-focus sealed tube'
_diffrn_radiation_type MoK\a
_diffrn_radiation_wavelength 0.71073
_diffrn_reflns_av_R_equivalents 0.0295
_diffrn_reflns_av_sigmaI/netI 0.0365
_diffrn_reflns_limit_h_max 10
_diffrn_reflns_limit_h_min -10
_diffrn_reflns_limit_k_max 16
_diffrn_reflns_limit_k_min -18
_diffrn_reflns_limit_l_max 16
_diffrn_reflns_limit_l_min -17
_diffrn_reflns_number 16952
_diffrn_reflns_theta_full 25.00
_diffrn_reflns_theta_max 25.00
_diffrn_reflns_theta_min 2.99
_exptl_absorpt_coefficient_mu 0.094
_exptl_absorpt_correction_T_max 0.9832
_exptl_absorpt_correction_T_min 0.9795
_exptl_absorpt_correction_type multi-scan
_exptl_absorpt_process_details
;
CrysAlis RED, Oxford Diffraction Ltd.,
Version 1.171.31.7 (release 18-10-2006 CrysAlis171 .NET)
(compiled Oct 18 2006,16:28:17)
Empirical absorption correction using spherical harmonics,
 implemented in SCALE3 ABSPACK scaling algorithm.
;
_exptl_crystal_colour YELLOW
_exptl_crystal_density_diffrn 1.344
_exptl_crystal_density_method 'not measured'
_exptl_crystal_description BLOCK
_exptl_crystal_F_000 856
_exptl_crystal_size_max 0.22
_exptl_crystal_size_mid 0.20
_exptl_crystal_size_min 0.18
_refine_diff_density_max 0.145
_refine_diff_density_min -0.200
_refine_diff_density_rms 0.036
_refine_ls_abs_structure_details 'Flack H D (1983), Acta Cryst. A39, 876-881'
_refine_ls_abs_structure_Flack 3(3)
_refine_ls_extinction_method none
_refine_ls_goodness_of_fit_ref 1.097
_refine_ls_hydrogen_treatment mixed
_refine_ls_matrix_type full
_refine_ls_number_parameters 559
_refine_ls_number_reflns 6580
_refine_ls_number_restraints 1
_refine_ls_restrained_S_all 1.097
_refine_ls_R_factor_all 0.0675
_refine_ls_R_factor_gt 0.0470
_refine_ls_shift/su_max 0.901
_refine_ls_shift/su_mean 0.211
_refine_ls_structure_factor_coef Fsqd
_refine_ls_weighting_details 'calc w=1/[\s^2^(Fo^2^)+(0.0520P)^2^+0.5138P] where P=(Fo^2^+2Fc^2^)/3'
_refine_ls_weighting_scheme calc
_refine_ls_wR_factor_gt 0.1211
_refine_ls_wR_factor_ref 0.1394
_reflns_number_gt 4820
_reflns_number_total 6580
_reflns_threshold_expression >2sigma(I)
_cod_data_source_file c5ob02400e2.cif
_cod_data_source_block ss049
_cod_depositor_comments
;
The following automatic conversions were performed:

'_symmetry_cell_setting' value 'MONOCLINIC' changed to 'monoclinic'
according to
/usr/data/users/saulius/crontab/automatic-downloads/rss-feeds/RSC/lib/dictionaries/cif_core.dic
dictionary named 'cif_core.dic' version 2.4.2 from 2011-04-26.

'_exptl_absorpt_correction_type' value 'MULTI-SCAN' changed to
'multi-scan' according to
/usr/data/users/saulius/crontab/automatic-downloads/rss-feeds/RSC/lib/dictionaries/cif_core.dic
dictionary named 'cif_core.dic' version 2.4.2 from 2011-04-26.

Automatic conversion script
Id: cif_fix_values 4268 2015-11-12 08:31:59Z antanas 

 Adding full bibliography for 7154875--7154878.cif.
;
_cod_original_cell_volume 2033.84(10)
_cod_original_sg_symbol_H-M P21
_cod_database_code 7154876

loop_
_symmetry_equiv_pos_as_xyz
'x, y, z'
'-x, y+1/2, -z'

loop_
_atom_site_label
_atom_site_type_symbol
_atom_site_fract_x
_atom_site_fract_y
_atom_site_fract_z
_atom_site_U_iso_or_equiv
_atom_site_adp_type
_atom_site_occupancy
_atom_site_symmetry_multiplicity
_atom_site_calc_flag
_atom_site_refinement_flags
09 O -0.0978(5) 0.7702(4) 0.5928(3) 0.0752(17) Uani 1 1 d .
06 O 0.1025(6) 0.7761(4) 0.2996(4) 0.0748(15) Uani 1 1 d .
07 O -0.1384(6) 0.7863(4) 0.2861(3) 0.0698(13) Uani 1 1 d .
08 O 0.2520(5) 0.6472(3) 0.4548(3) 0.0527(11) Uani 1 1 d .
010 O 0.1469(5) 0.7892(4) 0.6590(3) 0.0643(13) Uani 1 1 d .
N2 N -0.0159(6) 0.7470(4) 0.3084(3) 0.0514(14) Uani 1 1 d .
C26 C -0.0147(7) 0.6583(4) 0.3542(4) 0.0428(14) Uani 1 1 d .
H26 H -0.0882 0.6210 0.3098 0.051 Uiso 1 1 calc R
C27 C -0.0681(6) 0.6689(4) 0.4407(4) 0.0415(14) Uani 1 1 d .
H27 H -0.1522 0.7108 0.4260 0.050 Uiso 1 1 calc R
C28 C 0.0634(7) 0.7061(4) 0.5175(4) 0.0437(14) Uani 1 1 d .
C29 C 0.0282(8) 0.7568(5) 0.5893(4) 0.0520(16) Uani 1 1 d .
C30 C 0.2998(8) 0.7785(5) 0.6633(4) 0.0564(17) Uani 1 1 d .
C31 C 0.4067(9) 0.8141(7) 0.7334(5) 0.087(3) Uani 1 1 d .
H31 H 0.3779 0.8446 0.7787 0.104 Uiso 1 1 calc R
C32 C 0.5601(10) 0.8070(8) 0.7407(6) 0.089(3) Uani 1 1 d .
H32 H 0.6344 0.8349 0.7882 0.107 Uiso 1 1 calc R
C33 C 0.6004(8) 0.7564(7) 0.6745(5) 0.076(2) Uani 1 1 d .
H33 H 0.7034 0.7482 0.6800 0.091 Uiso 1 1 calc R
C34 C 0.4909(7) 0.7191(6) 0.6021(5) 0.063(2) Uani 1 1 d .
H34 H 0.5195 0.6876 0.5574 0.075 Uiso 1 1 calc R
C35 C 0.3353(7) 0.7285(5) 0.5951(4) 0.0487(15) Uani 1 1 d .
C36 C 0.2100(7) 0.6938(4) 0.5209(4) 0.0404(14) Uani 1 1 d .
C37 C 0.1413(7) 0.6170(4) 0.3767(4) 0.0436(15) Uani 1 1 d .
C38 C 0.1773(7) 0.5548(5) 0.3283(4) 0.0502(16) Uani 1 1 d .
H38 H 0.2755 0.5318 0.3502 0.060 Uiso 1 1 calc R
C39 C 0.0741(7) 0.5188(4) 0.2421(4) 0.0448(15) Uani 1 1 d .
C40 C 0.0372(11) 0.4320(5) 0.2361(6) 0.073(2) Uani 1 1 d .
H40 H 0.0818 0.3962 0.2867 0.087 Uiso 1 1 calc R
C41 C -0.0634(12) 0.3974(6) 0.1575(6) 0.097(3) Uani 1 1 d .
H41 H -0.0883 0.3391 0.1553 0.116 Uiso 1 1 calc R
C42 C -0.1265(10) 0.4491(7) 0.0829(6) 0.093(3) Uani 1 1 d .
H42 H -0.1965 0.4255 0.0302 0.111 Uiso 1 1 calc R
C43 C -0.0905(9) 0.5344(7) 0.0827(5) 0.073(2) Uani 1 1 d .
H43 H -0.1343 0.5686 0.0307 0.088 Uiso 1 1 calc R
C44 C 0.0129(7) 0.5692(5) 0.1620(4) 0.0522(16) Uani 1 1 d .
H44 H 0.0421 0.6267 0.1619 0.063 Uiso 1 1 calc R
C45 C -0.1266(6) 0.5853(4) 0.4682(4) 0.0444(15) Uani 1 1 d .
C46 C -0.2832(8) 0.5739(6) 0.4476(5) 0.069(2) Uani 1 1 d .
H46 H -0.3503 0.6165 0.4157 0.082 Uiso 1 1 calc R
C47 C -0.3396(8) 0.4983(6) 0.4750(6) 0.081(2) Uani 1 1 d .
H47 H -0.4449 0.4908 0.4614 0.097 Uiso 1 1 calc R
C48 C -0.2428(10) 0.4349(6) 0.5217(6) 0.076(2) Uani 1 1 d .
H48 H -0.2812 0.3846 0.5401 0.091 Uiso 1 1 calc R
C49 C -0.0850(9) 0.4469(6) 0.5414(5) 0.066(2) Uani 1 1 d .
H49 H -0.0172 0.4045 0.5729 0.079 Uiso 1 1 calc R
C50 C -0.0313(9) 0.5208(5) 0.5143(5) 0.0605(19) Uani 1 1 d .
H50 H 0.0739 0.5279 0.5275 0.073 Uiso 1 1 calc R
O1 O 0.6344(6) 0.5919(4) 0.2144(4) 0.0818(16) Uani 1 1 d .
O2 O 0.3988(6) 0.6041(4) 0.2016(5) 0.0878(18) Uani 1 1 d .
O3 O 0.2440(5) 0.7283(3) 0.0445(3) 0.0509(11) Uani 1 1 d .
O4 O 0.6012(6) 0.6053(4) -0.0922(3) 0.0712(16) Uani 1 1 d .
O5 O 0.3509(5) 0.5877(4) -0.1600(3) 0.0713(15) Uani 1 1 d .
N1 N 0.5153(6) 0.6307(4) 0.1902(3) 0.0488(13) Uani 1 1 d .
C1 C 0.5133(6) 0.7190(4) 0.1462(4) 0.0414(14) Uani 1 1 d .
H1 H 0.5873 0.7561 0.1905 0.050 Uiso 1 1 calc R
C2 C 0.5668(7) 0.7065(4) 0.0585(4) 0.0402(14) Uani 1 1 d .
H2 H 0.6495 0.6637 0.0735 0.048 Uiso 1 1 calc R
C3 C 0.4353(7) 0.6701(4) -0.0168(4) 0.0408(14) Uani 1 1 d .
C4 C 0.4720(8) 0.6214(5) -0.0890(4) 0.0543(17) Uani 1 1 d .
C5 C 0.2037(8) 0.6014(6) -0.1604(4) 0.0601(19) Uani 1 1 d .
C6 C 0.0885(9) 0.5598(8) -0.2342(5) 0.087(3) Uani 1 1 d .
H6 H 0.1140 0.5249 -0.2776 0.104 Uiso 1 1 calc R
C7 C -0.0594(10) 0.5735(9) -0.2378(6) 0.099(4) Uani 1 1 d .
H7 H -0.1354 0.5509 -0.2884 0.119 Uiso 1 1 calc R
C8 C -0.1039(8) 0.6179(7) -0.1727(5) 0.084(3) Uani 1 1 d .
H8 H -0.2067 0.6215 -0.1758 0.101 Uiso 1 1 calc R
C9 C 0.0088(7) 0.6578(6) -0.1013(4) 0.0584(19) Uani 1 1 d .
H9 H -0.0193 0.6917 -0.0581 0.070 Uiso 1 1 calc R
C10 C 0.1622(7) 0.6477(5) -0.0936(4) 0.0480(16) Uani 1 1 d .
C11 C 0.2886(7) 0.6828(4) -0.0196(4) 0.0447(15) Uani 1 1 d .
C12 C 0.3607(6) 0.7587(4) 0.1250(4) 0.0423(14) Uani 1 1 d .
C13 C 0.3205(7) 0.8229(4) 0.1721(4) 0.0469(15) Uani 1 1 d .
H13 H 0.2229 0.8463 0.1485 0.056 Uiso 1 1 calc R
C14 C 0.4244(7) 0.8588(5) 0.2607(4) 0.0466(16) Uani 1 1 d .
C15 C 0.4657(9) 0.9443(5) 0.2657(6) 0.068(2) Uani 1 1 d .
H15 H 0.4243 0.9812 0.2156 0.082 Uiso 1 1 calc R
C16 C 0.5718(9) 0.9748(5) 0.3481(6) 0.082(2) Uani 1 1 d .
H16 H 0.6007 1.0326 0.3518 0.099 Uiso 1 1 calc R
C17 C 0.6335(9) 0.9223(6) 0.4225(5) 0.067(2) Uani 1 1 d .
H17 H 0.7044 0.9434 0.4763 0.081 Uiso 1 1 calc R
C18 C 0.5883(8) 0.8375(5) 0.4160(5) 0.0579(18) Uani 1 1 d .
H18 H 0.6272 0.8010 0.4667 0.069 Uiso 1 1 calc R
C19 C 0.4865(7) 0.8057(5) 0.3358(4) 0.0545(16) Uani 1 1 d .
H19 H 0.4593 0.7477 0.3323 0.065 Uiso 1 1 calc R
C20 C 0.6299(6) 0.7907(4) 0.0312(4) 0.0416(14) Uani 1 1 d .
C21 C 0.5304(8) 0.8558(5) -0.0160(5) 0.0549(18) Uani 1 1 d .
H21 H 0.4249 0.8488 -0.0307 0.066 Uiso 1 1 calc R
C22 C 0.5921(10) 0.9318(5) -0.0409(6) 0.073(2) Uani 1 1 d .
H22 H 0.5263 0.9756 -0.0712 0.088 Uiso 1 1 calc R
C23 C 0.7428(11) 0.9426(6) -0.0220(5) 0.074(2) Uani 1 1 d .
H23 H 0.7807 0.9926 -0.0414 0.089 Uiso 1 1 calc R
C24 C 0.8412(10) 0.8809(7) 0.0256(6) 0.093(3) Uani 1 1 d .
H24 H 0.9464 0.8894 0.0408 0.112 Uiso 1 1 calc R
C25 C 0.7844(8) 0.8053(6) 0.0512(5) 0.062(2) Uani 1 1 d .
H25 H 0.8527 0.7632 0.0829 0.074 Uiso 1 1 calc R

loop_
_atom_site_aniso_label
_atom_site_aniso_U_11
_atom_site_aniso_U_22
_atom_site_aniso_U_33
_atom_site_aniso_U_23
_atom_site_aniso_U_13
_atom_site_aniso_U_12
09 0.045(3) 0.114(5) 0.071(3) -0.028(3) 0.024(2) 0.001(3)
06 0.058(3) 0.066(3) 0.106(4) 0.021(3) 0.033(3) -0.003(3)
07 0.063(3) 0.067(3) 0.075(3) 0.013(3) 0.015(2) 0.017(3)
08 0.041(3) 0.069(3) 0.045(2) -0.009(2) 0.0097(18) 0.007(2)
010 0.050(3) 0.086(4) 0.056(2) -0.023(3) 0.014(2) 0.000(3)
N2 0.048(3) 0.059(4) 0.045(3) 0.006(3) 0.012(2) 0.000(3)
C26 0.041(4) 0.044(3) 0.045(3) 0.002(3) 0.015(3) 0.001(3)
C27 0.029(3) 0.048(4) 0.046(3) -0.005(3) 0.009(2) 0.004(3)
C28 0.045(4) 0.044(4) 0.042(3) -0.003(3) 0.012(3) -0.002(3)
C29 0.047(4) 0.058(4) 0.054(4) -0.011(3) 0.021(3) 0.010(3)
C30 0.048(4) 0.072(5) 0.053(3) -0.010(4) 0.021(3) -0.005(4)
C31 0.071(6) 0.126(8) 0.060(4) -0.038(5) 0.013(4) -0.002(5)
C32 0.062(6) 0.137(9) 0.061(5) -0.037(5) 0.007(4) -0.018(5)
C33 0.043(4) 0.110(7) 0.073(4) -0.004(5) 0.015(3) -0.001(4)
C34 0.042(4) 0.089(6) 0.059(4) -0.005(4) 0.018(3) -0.010(4)
C35 0.047(4) 0.051(4) 0.048(3) -0.001(3) 0.014(3) -0.002(3)
C36 0.042(4) 0.040(3) 0.040(3) 0.001(3) 0.015(3) 0.007(3)
C37 0.041(4) 0.053(4) 0.037(3) 0.006(3) 0.012(3) 0.006(3)
C38 0.045(4) 0.058(4) 0.050(3) 0.005(3) 0.019(3) 0.005(3)
C39 0.043(4) 0.047(4) 0.049(4) -0.001(3) 0.020(3) 0.007(3)
C40 0.113(7) 0.048(4) 0.064(5) -0.006(4) 0.039(4) -0.016(4)
C41 0.160(8) 0.075(5) 0.076(5) -0.023(4) 0.066(5) -0.053(5)
C42 0.080(6) 0.134(8) 0.081(5) -0.054(6) 0.051(4) -0.052(5)
C43 0.052(4) 0.121(7) 0.045(4) -0.007(4) 0.013(3) 0.000(4)
C44 0.061(4) 0.050(4) 0.047(3) -0.006(3) 0.018(3) 0.003(3)
C45 0.038(4) 0.055(4) 0.040(3) -0.006(3) 0.012(2) -0.002(3)
C46 0.043(4) 0.091(6) 0.071(4) 0.017(4) 0.016(3) -0.010(4)
C47 0.046(4) 0.094(6) 0.111(6) 0.025(5) 0.036(4) -0.010(4)
C48 0.072(6) 0.079(6) 0.083(5) -0.001(5) 0.032(4) -0.032(5)
C49 0.068(5) 0.062(5) 0.065(4) 0.008(4) 0.016(3) 0.004(4)
C50 0.049(5) 0.065(5) 0.067(5) -0.005(4) 0.017(3) -0.005(4)
O1 0.056(3) 0.079(4) 0.105(4) 0.041(3) 0.015(3) 0.021(3)
O2 0.076(4) 0.076(4) 0.131(5) 0.025(4) 0.062(4) -0.002(3)
O3 0.035(2) 0.075(3) 0.043(2) -0.014(2) 0.0113(16) 0.004(2)
O4 0.056(3) 0.095(4) 0.067(3) -0.029(3) 0.024(2) 0.011(3)
O5 0.053(3) 0.105(4) 0.060(3) -0.038(3) 0.023(2) -0.012(3)
N1 0.051(3) 0.052(3) 0.046(3) -0.007(2) 0.017(2) -0.001(3)
C1 0.039(3) 0.049(4) 0.036(3) -0.005(3) 0.010(2) -0.002(3)
C2 0.040(4) 0.046(3) 0.039(3) 0.000(3) 0.018(2) 0.003(3)
C3 0.039(4) 0.048(4) 0.038(3) 0.001(3) 0.016(2) 0.001(3)
C4 0.051(4) 0.068(5) 0.044(3) -0.010(3) 0.015(3) -0.013(3)
C5 0.049(4) 0.084(5) 0.043(3) -0.009(4) 0.008(3) -0.010(4)
C6 0.057(5) 0.137(8) 0.063(4) -0.037(5) 0.013(4) -0.032(5)
C7 0.060(6) 0.158(10) 0.071(5) -0.029(6) 0.006(4) -0.034(6)
C8 0.046(4) 0.146(9) 0.055(4) -0.015(5) 0.009(3) -0.026(5)
C9 0.048(4) 0.083(6) 0.041(3) 0.005(4) 0.009(3) 0.001(4)
C10 0.039(4) 0.067(4) 0.037(3) 0.002(3) 0.009(2) -0.005(3)
C11 0.044(4) 0.056(4) 0.036(3) -0.001(3) 0.014(3) -0.005(3)
C12 0.034(3) 0.055(4) 0.038(3) -0.008(3) 0.012(2) -0.005(3)
C13 0.043(4) 0.057(4) 0.042(3) 0.001(3) 0.015(3) 0.016(3)
C14 0.048(4) 0.053(4) 0.046(3) -0.006(3) 0.025(3) 0.003(3)
C15 0.080(6) 0.062(5) 0.068(5) 0.007(4) 0.031(4) 0.007(4)
C16 0.079(5) 0.061(5) 0.108(6) -0.030(5) 0.030(4) -0.020(4)
C17 0.062(4) 0.086(5) 0.052(4) -0.012(4) 0.013(3) -0.013(4)
C18 0.057(4) 0.069(4) 0.048(3) -0.006(3) 0.018(3) 0.007(4)
C19 0.053(4) 0.059(4) 0.051(4) 0.000(3) 0.015(3) 0.004(3)
C20 0.038(4) 0.049(4) 0.040(3) -0.002(3) 0.016(3) -0.002(3)
C21 0.050(4) 0.050(4) 0.065(4) 0.012(3) 0.017(3) 0.002(3)
C22 0.089(6) 0.048(4) 0.086(6) 0.010(4) 0.030(4) -0.006(4)
C23 0.098(7) 0.059(5) 0.066(5) -0.002(4) 0.027(4) -0.024(5)
C24 0.068(5) 0.120(8) 0.079(5) 0.011(5) 0.001(4) -0.042(5)
C25 0.042(4) 0.074(5) 0.068(5) 0.014(4) 0.013(3) 0.003(4)

loop_
_atom_type_symbol
_atom_type_description
_atom_type_scat_dispersion_real
_atom_type_scat_dispersion_imag
_atom_type_scat_source
C C 0.0030 0.0020 'International Tables Vol C Tables 4.2.6.8 and 6.1.1.4'
H H 0.0000 0.0000 'International Tables Vol C Tables 4.2.6.8 and 6.1.1.4'
N N 0.0060 0.0030 'International Tables Vol C Tables 4.2.6.8 and 6.1.1.4'
O O 0.0110 0.0060 'International Tables Vol C Tables 4.2.6.8 and 6.1.1.4'

loop_
_geom_angle_atom_site_label_1
_geom_angle_atom_site_label_2
_geom_angle_atom_site_label_3
_geom_angle
C36 08 C37 120.0(5)
C29 010 C30 123.5(5)
06 N2 07 123.9(6)
06 N2 C26 119.6(5)
07 N2 C26 116.5(5)
C37 C26 C27 112.3(5)
C37 C26 N2 111.0(5)
C27 C26 N2 109.0(5)
C37 C26 H26 108.2
C27 C26 H26 108.2
N2 C26 H26 108.1
C45 C27 C28 112.7(5)
C45 C27 C26 111.9(5)
C28 C27 C26 107.8(5)
C45 C27 H27 108.0
C28 C27 H27 108.0
C26 C27 H27 108.2
C36 C28 C29 119.7(5)
C36 C28 C27 122.1(5)
C29 C28 C27 118.2(5)
09 C29 010 117.5(6)
09 C29 C28 124.4(6)
010 C29 C28 118.0(5)
C31 C30 010 118.7(6)
C31 C30 C35 122.3(7)
010 C30 C35 119.0(6)
C30 C31 C32 121.4(7)
C30 C31 H31 119.3
C32 C31 H31 119.3
C31 C32 C33 117.9(7)
C31 C32 H32 120.9
C33 C32 H32 121.2
C34 C33 C32 121.0(7)
C34 C33 H33 119.5
C32 C33 H33 119.5
C33 C34 C35 120.0(7)
C33 C34 H34 120.0
C35 C34 H34 120.0
C30 C35 C34 117.2(6)
C30 C35 C36 117.8(6)
C34 C35 C36 124.9(6)
C28 C36 08 122.9(5)
C28 C36 C35 122.0(5)
08 C36 C35 115.1(5)
C38 C37 08 118.6(6)
C38 C37 C26 124.7(6)
08 C37 C26 116.7(5)
C37 C38 C39 124.7(6)
C37 C38 H38 117.7
C39 C38 H38 117.6
C40 C39 C44 117.3(6)
C40 C39 C38 120.5(6)
C44 C39 C38 122.2(6)
C41 C40 C39 121.6(8)
C41 C40 H40 119.1
C39 C40 H40 119.3
C42 C41 C40 119.4(8)
C42 C41 H41 120.2
C40 C41 H41 120.4
C41 C42 C43 122.0(8)
C41 C42 H42 118.9
C43 C42 H42 119.0
C42 C43 C44 118.6(8)
C42 C43 H43 120.6
C44 C43 H43 120.8
C43 C44 C39 120.9(7)
C43 C44 H44 119.6
C39 C44 H44 119.5
C50 C45 C46 118.6(7)
C50 C45 C27 122.8(6)
C46 C45 C27 118.6(6)
C45 C46 C47 119.6(8)
C45 C46 H46 120.1
C47 C46 H46 120.3
C48 C47 C46 121.0(7)
C48 C47 H47 119.7
C46 C47 H47 119.3
C47 C48 C49 118.8(8)
C47 C48 H48 120.4
C49 C48 H48 120.7
C50 C49 C48 119.7(8)
C50 C49 H49 120.2
C48 C49 H49 120.1
C49 C50 C45 122.3(7)
C49 C50 H50 118.9
C45 C50 H50 118.8
C11 O3 C12 117.7(4)
C5 O5 C4 120.3(5)
O1 N1 O2 123.3(6)
O1 N1 C1 118.2(5)
O2 N1 C1 118.4(6)
C12 C1 N1 110.9(5)
C12 C1 C2 113.0(4)
N1 C1 C2 107.1(5)
C12 C1 H1 108.5
N1 C1 H1 108.7
C2 C1 H1 108.6
C3 C2 C20 113.7(5)
C3 C2 C1 107.6(5)
C20 C2 C1 111.3(5)
C3 C2 H2 108.1
C20 C2 H2 108.0
C1 C2 H2 107.9
C11 C3 C4 120.6(5)
C11 C3 C2 122.5(5)
C4 C3 C2 116.9(5)
O4 C4 O5 116.8(6)
O4 C4 C3 125.6(6)
O5 C4 C3 117.5(6)
O5 C5 C10 124.7(6)
O5 C5 C6 115.4(6)
C10 C5 C6 119.8(6)
C7 C6 C5 117.0(8)
C7 C6 H6 121.5
C5 C6 H6 121.5
C6 C7 C8 124.4(7)
C6 C7 H7 118.0
C8 C7 H7 117.6
C7 C8 C9 117.9(7)
C7 C8 H8 121.0
C9 C8 H8 121.0
C10 C9 C8 120.9(7)
C10 C9 H9 119.6
C8 C9 H9 119.5
C5 C10 C9 119.7(6)
C5 C10 C11 115.0(6)
C9 C10 C11 125.3(6)
C3 C11 O3 124.5(5)
C3 C11 C10 121.9(5)
O3 C11 C10 113.5(5)
C13 C12 O3 116.0(5)
C13 C12 C1 126.3(5)
O3 C12 C1 117.6(5)
C12 C13 C14 123.2(6)
C12 C13 H13 118.4
C14 C13 H13 118.4
C15 C14 C19 119.6(7)
C15 C14 C13 120.0(6)
C19 C14 C13 120.4(7)
C14 C15 C16 118.6(7)
C14 C15 H15 120.6
C16 C15 H15 120.8
C17 C16 C15 121.9(8)
C17 C16 H16 119.1
C15 C16 H16 118.9
C16 C17 C18 118.2(7)
C16 C17 H17 120.9
C18 C17 H17 120.9
C17 C18 C19 121.0(7)
C17 C18 H18 119.5
C19 C18 H18 119.5
C14 C19 C18 120.7(7)
C14 C19 H19 119.7
C18 C19 H19 119.6
C25 C20 C21 117.5(7)
C25 C20 C2 121.9(6)
C21 C20 C2 120.6(5)
C20 C21 C22 119.1(7)
C20 C21 H21 120.5
C22 C21 H21 120.5
C23 C22 C21 121.5(8)
C23 C22 H22 119.3
C21 C22 H22 119.1
C22 C23 C24 120.1(8)
C22 C23 H23 119.8
C24 C23 H23 120.1
C23 C24 C25 119.8(8)
C23 C24 H24 119.9
C25 C24 H24 120.3
C20 C25 C24 121.9(8)
C20 C25 H25 119.1
C24 C25 H25 118.9

loop_
_geom_bond_atom_site_label_1
_geom_bond_atom_site_label_2
_geom_bond_distance
09 C29 1.189(7)
06 N2 1.217(6)
07 N2 1.230(7)
08 C36 1.374(7)
08 C37 1.381(7)
010 C29 1.358(8)
010 C30 1.392(7)
N2 C26 1.536(8)
C26 C37 1.508(8)
C26 C27 1.531(8)
C26 H26 0.9800
C27 C45 1.505(9)
C27 C28 1.509(8)
C27 H27 0.9800
C28 C36 1.342(8)
C28 C29 1.447(8)
C30 C31 1.323(10)
C30 C35 1.401(9)
C31 C32 1.380(11)
C31 H31 0.9300
C32 C33 1.402(12)
C32 H32 0.9300
C33 C34 1.366(10)
C33 H33 0.9300
C34 C35 1.404(9)
C34 H34 0.9300
C35 C36 1.441(8)
C37 C38 1.308(9)
C38 C39 1.464(9)
C38 H38 0.9300
C39 C40 1.383(11)
C39 C44 1.403(9)
C40 C41 1.369(12)
C40 H40 0.9300
C41 C42 1.358(15)
C41 H41 0.9300
C42 C43 1.361(15)
C42 H42 0.9300
C43 C44 1.388(10)
C43 H43 0.9300
C44 H44 0.9300
C45 C50 1.369(10)
C45 C46 1.384(8)
C46 C47 1.392(11)
C46 H46 0.9300
C47 C48 1.367(13)
C47 H47 0.9300
C48 C49 1.397(10)
C48 H48 0.9300
C49 C50 1.356(11)
C49 H49 0.9300
C50 H50 0.9300
O1 N1 1.201(7)
O2 N1 1.203(6)
O3 C11 1.355(7)
O3 C12 1.431(7)
O4 C4 1.225(8)
O5 C5 1.363(7)
O5 C4 1.387(8)
N1 C1 1.516(9)
C1 C12 1.471(8)
C1 C2 1.552(7)
C1 H1 0.9800
C2 C3 1.492(8)
C2 C20 1.532(9)
C2 H2 0.9800
C3 C11 1.346(8)
C3 C4 1.444(9)
C5 C10 1.378(9)
C5 C6 1.433(9)
C6 C7 1.355(11)
C6 H6 0.9300
C7 C8 1.357(12)
C7 H7 0.9300
C8 C9 1.390(9)
C8 H8 0.9300
C9 C10 1.383(9)
C9 H9 0.9300
C10 C11 1.448(8)
C12 C13 1.335(9)
C13 C14 1.491(9)
C13 H13 0.9300
C14 C15 1.373(11)
C14 C19 1.373(10)
C15 C16 1.406(11)
C15 H15 0.9300
C16 C17 1.361(12)
C16 H16 0.9300
C17 C18 1.372(12)
C17 H17 0.9300
C18 C19 1.374(9)
C18 H18 0.9300
C19 H19 0.9300
C20 C25 1.374(8)
C20 C21 1.399(9)
C21 C22 1.405(11)
C21 H21 0.9300
C22 C23 1.333(11)
C22 H22 0.9300
C23 C24 1.360(14)
C23 H23 0.9300
C24 C25 1.381(12)
C24 H24 0.9300
C25 H25 0.9300

loop_
_geom_torsion_atom_site_label_1
_geom_torsion_atom_site_label_2
_geom_torsion_atom_site_label_3
_geom_torsion_atom_site_label_4
_geom_torsion
06 N2 C26 C37 -3.8(7)
07 N2 C26 C37 179.2(5)
06 N2 C26 C27 120.3(6)
07 N2 C26 C27 -56.7(7)
C37 C26 C27 C45 -78.2(6)
N2 C26 C27 C45 158.5(5)
C37 C26 C27 C28 46.4(7)
N2 C26 C27 C28 -77.0(6)
C45 C27 C28 C36 97.1(7)
C26 C27 C28 C36 -26.9(8)
C45 C27 C28 C29 -82.9(7)
C26 C27 C28 C29 153.0(6)
C30 010 C29 09 -179.8(7)
C30 010 C29 C28 2.1(11)
C36 C28 C29 09 -178.9(7)
C27 C28 C29 09 1.2(10)
C36 C28 C29 010 -1.0(10)
C27 C28 C29 010 179.1(6)
C29 010 C30 C31 178.7(8)
C29 010 C30 C35 -3.1(11)
010 C30 C31 C32 -178.9(9)
C35 C30 C31 C32 3.0(15)
C30 C31 C32 C33 -3.7(17)
C31 C32 C33 C34 3.4(16)
C32 C33 C34 C35 -2.4(14)
C31 C30 C35 C34 -1.8(11)
010 C30 C35 C34 -179.8(7)
C31 C30 C35 C36 -179.1(8)
010 C30 C35 C36 2.9(10)
C33 C34 C35 C30 1.5(11)
C33 C34 C35 C36 178.6(7)
C29 C28 C36 08 -179.3(6)
C27 C28 C36 08 0.6(9)
C29 C28 C36 C35 0.9(9)
C27 C28 C36 C35 -179.1(6)
C37 08 C36 C28 5.5(9)
C37 08 C36 C35 -174.7(6)
C30 C35 C36 C28 -1.9(9)
C34 C35 C36 C28 -178.9(7)
C30 C35 C36 08 178.3(6)
C34 C35 C36 08 1.3(10)
C36 08 C37 C38 -161.9(6)
C36 08 C37 C26 17.4(8)
C27 C26 C37 C38 134.7(6)
N2 C26 C37 C38 -103.1(7)
C27 C26 C37 08 -44.6(8)
N2 C26 C37 08 77.7(6)
08 C37 C38 C39 -177.4(6)
C26 C37 C38 C39 3.4(10)
C37 C38 C39 C40 -121.1(8)
C37 C38 C39 C44 61.1(9)
C44 C39 C40 C41 -4.5(12)
C38 C39 C40 C41 177.6(7)
C39 C40 C41 C42 1.3(14)
C40 C41 C42 C43 1.4(14)
C41 C42 C43 C44 -0.6(13)
C42 C43 C44 C39 -2.8(11)
C40 C39 C44 C43 5.3(10)
C38 C39 C44 C43 -176.8(6)
C28 C27 C45 C50 -44.2(8)
C26 C27 C45 C50 77.6(7)
C28 C27 C45 C46 134.6(6)
C26 C27 C45 C46 -103.7(7)
C50 C45 C46 C47 0.8(11)
C27 C45 C46 C47 -178.0(6)
C45 C46 C47 C48 -0.3(13)
C46 C47 C48 C49 -0.2(13)
C47 C48 C49 C50 0.2(12)
C48 C49 C50 C45 0.4(12)
C46 C45 C50 C49 -0.9(11)
C27 C45 C50 C49 177.9(6)
O1 N1 C1 C12 -177.4(5)
O2 N1 C1 C12 0.5(7)
O1 N1 C1 C2 58.9(7)
O2 N1 C1 C2 -123.2(6)
C12 C1 C2 C3 -45.0(7)
N1 C1 C2 C3 77.4(6)
C12 C1 C2 C20 80.2(6)
N1 C1 C2 C20 -157.4(5)
C20 C2 C3 C11 -97.8(7)
C1 C2 C3 C11 25.9(8)
C20 C2 C3 C4 80.8(7)
C1 C2 C3 C4 -155.4(6)
C5 O5 C4 O4 178.8(7)
C5 O5 C4 C3 0.4(11)
C11 C3 C4 O4 -179.0(7)
C2 C3 C4 O4 2.3(10)
C11 C3 C4 O5 -0.8(10)
C2 C3 C4 O5 -179.5(6)
C4 O5 C5 C10 -0.1(12)
C4 O5 C5 C6 -176.8(7)
O5 C5 C6 C7 -178.6(9)
C10 C5 C6 C7 4.4(14)
C5 C6 C7 C8 -5.4(18)
C6 C7 C8 C9 5.3(18)
C7 C8 C9 C10 -4.2(14)
O5 C5 C10 C9 179.7(8)
C6 C5 C10 C9 -3.7(12)
O5 C5 C10 C11 0.1(11)
C6 C5 C10 C11 176.7(7)
C8 C9 C10 C5 3.6(11)
C8 C9 C10 C11 -176.8(7)
C4 C3 C11 O3 -179.2(6)
C2 C3 C11 O3 -0.7(10)
C4 C3 C11 C10 0.9(10)
C2 C3 C11 C10 179.4(6)
C12 O3 C11 C3 -5.7(9)
C12 O3 C11 C10 174.3(6)
C5 C10 C11 C3 -0.5(10)
C9 C10 C11 C3 179.9(7)
C5 C10 C11 O3 179.6(6)
C9 C10 C11 O3 0.0(10)
C11 O3 C12 C13 161.1(6)
C11 O3 C12 C1 -17.0(8)
N1 C1 C12 C13 105.1(7)
C2 C1 C12 C13 -134.6(7)
N1 C1 C12 O3 -77.0(6)
C2 C1 C12 O3 43.2(8)
O3 C12 C13 C14 176.1(6)
C1 C12 C13 C14 -5.9(11)
C12 C13 C14 C15 119.6(8)
C12 C13 C14 C19 -56.6(9)
C19 C14 C15 C16 0.4(11)
C13 C14 C15 C16 -175.8(6)
C14 C15 C16 C17 -0.3(13)
C15 C16 C17 C18 -0.7(13)
C16 C17 C18 C19 1.6(12)
C15 C14 C19 C18 0.6(10)
C13 C14 C19 C18 176.7(6)
C17 C18 C19 C14 -1.6(10)
C3 C2 C20 C25 -135.8(7)
C1 C2 C20 C25 102.5(7)
C3 C2 C20 C21 43.8(8)
C1 C2 C20 C21 -78.0(7)
C25 C20 C21 C22 0.3(10)
C2 C20 C21 C22 -179.3(6)
C20 C21 C22 C23 1.2(12)
C21 C22 C23 C24 -2.6(13)
C22 C23 C24 C25 2.4(13)
C21 C20 C25 C24 -0.4(11)
C2 C20 C25 C24 179.2(7)
C23 C24 C25 C20 -1.0(13)
